data_4502018
loop_
_publ_author_name
'Qin, Ling'
'Hu, Jin-Song'
'Huang, Liang-Fang'
'Li, Yi-Zhi'
'Guo, Zi-Jian'
'Zheng, He-Gen'

_publ_section_title
;
 Syntheses, Characterizations, and Properties of Six Metal&#x2212;Organic
 Complexes Based on Flexible Ligand 5-(4-Pyridyl)-methoxyl Isophthalic
 Acid
;
_journal_issue 9
_journal_name_full 'Crystal Growth &amp; Design'
_journal_page_first 4176
_journal_paper_doi 10.1021/cg100870v
_journal_volume 10
_journal_year 2010
_chemical_formula_moiety 'C21 H16 Mn N3 O5'
_chemical_formula_sum 'C21 H16 Mn N3 O5'
_chemical_formula_weight 445.31
_chemical_name_systematic
; 
 ? 
;
_space_group_IT_number 15
_symmetry_cell_setting monoclinic
_symmetry_space_group_name_Hall '-C 2yc'
_symmetry_space_group_name_H-M 'C 1 2/c 1'
_atom_sites_solution_hydrogens geom
_atom_sites_solution_primary direct
_atom_sites_solution_secondary difmap
_audit_creation_method SHELXL-97
_cell_angle_alpha 90.00
_cell_angle_beta 108.202(2)
_cell_angle_gamma 90.00
_cell_formula_units_Z 8
_cell_length_a 15.8151(19)
_cell_length_b 15.5794(19)
_cell_length_c 16.745(2)
_cell_measurement_reflns_used 1430
_cell_measurement_temperature 291(2)
_cell_measurement_theta_max 21.216
_cell_measurement_theta_min 2.505
_cell_volume 3919.3(8)
_computing_cell_refinement 'Bruker SMART'
_computing_data_collection 'Bruker SMART'
_computing_data_reduction 'Bruker SAINT'
_computing_molecular_graphics 'Bruker SHELXTL'
_computing_publication_material 'Bruker SHELXTL'
_computing_structure_refinement 'SHELXL-97 (Sheldrick, 1997)'
_computing_structure_solution 'SHELXS-97 (Sheldrick, 1990)'
_diffrn_ambient_temperature 291(2)
_diffrn_measured_fraction_theta_full 0.996
_diffrn_measured_fraction_theta_max 0.996
_diffrn_radiation_monochromator graphite
_diffrn_radiation_source 'fine-focus sealed tube'
_diffrn_radiation_type MoK\a
_diffrn_radiation_wavelength 0.71073
_diffrn_reflns_av_R_equivalents 0.0558
_diffrn_reflns_av_sigmaI/netI 0.0879
_diffrn_reflns_limit_h_max 18
_diffrn_reflns_limit_h_min -12
_diffrn_reflns_limit_k_max 18
_diffrn_reflns_limit_k_min -18
_diffrn_reflns_limit_l_max 19
_diffrn_reflns_limit_l_min -19
_diffrn_reflns_number 9641
_diffrn_reflns_theta_full 25.00
_diffrn_reflns_theta_max 25.00
_diffrn_reflns_theta_min 1.88
_exptl_absorpt_coefficient_mu 0.713
_exptl_absorpt_correction_T_max 0.855
_exptl_absorpt_correction_T_min 0.819
_exptl_absorpt_correction_type multi-scan
_exptl_absorpt_process_details 'SADABS; Bruker, 2000'
_exptl_crystal_colour yellow
_exptl_crystal_density_diffrn 1.509
_exptl_crystal_density_method 'not measured'
_exptl_crystal_description block
_exptl_crystal_F_000 1824
_exptl_crystal_size_max 0.28
_exptl_crystal_size_mid 0.24
_exptl_crystal_size_min 0.22
_refine_diff_density_max 0.659
_refine_diff_density_min -0.889
_refine_diff_density_rms 0.076
_refine_ls_extinction_method none
_refine_ls_goodness_of_fit_ref 0.934
_refine_ls_hydrogen_treatment constr
_refine_ls_matrix_type full
_refine_ls_number_parameters 261
_refine_ls_number_reflns 3442
_refine_ls_number_restraints 1
_refine_ls_restrained_S_all 0.934
_refine_ls_R_factor_all 0.0845
_refine_ls_R_factor_gt 0.0544
_refine_ls_shift/su_max 0.064
_refine_ls_shift/su_mean 0.004
_refine_ls_structure_factor_coef Fsqd
_refine_ls_weighting_details 'calc w=1/[\s^2^(Fo^2^)+(0.0473P)^2^+0.0000P] where P=(Fo^2^+2Fc^2^)/3'
_refine_ls_weighting_scheme calc
_refine_ls_wR_factor_gt 0.1109
_refine_ls_wR_factor_ref 0.1187
_reflns_number_gt 2215
_reflns_number_total 3442
_reflns_threshold_expression >2sigma(I)
_cod_data_source_file cg100870v_si_002.cif
_cod_data_source_block 4
_cod_depositor_comments
;
The following automatic conversions were performed:

'_symmetry_cell_setting' value 'Monoclinic' changed to 'monoclinic'
according to /home/saulius/struct/CIF-dictionaries/cif_core.dic
dictionary named 'cif_core.dic' version 2.4.2 from 2011-04-26.

Automatic conversion script
Id: cif_fix_values 1715 2011-07-08 13:25:40Z adriana 
;
_cod_original_sg_symbol_H-M 'C2/c  '
_cod_database_code 4502018

loop_
_symmetry_equiv_pos_as_xyz
'x, y, z'
'-x, y, -z+1/2'
'x+1/2, y+1/2, z'
'-x+1/2, y+1/2, -z+1/2'
'-x, -y, -z'
'x, -y, z-1/2'
'-x+1/2, -y+1/2, -z'
'x+1/2, -y+1/2, z-1/2'

loop_
_atom_site_label
_atom_site_type_symbol
_atom_site_fract_x
_atom_site_fract_y
_atom_site_fract_z
_atom_site_U_iso_or_equiv
_atom_site_adp_type
_atom_site_occupancy
_atom_site_symmetry_multiplicity
_atom_site_calc_flag
_atom_site_refinement_flags
_atom_site_disorder_assembly
_atom_site_disorder_group
C1 C 1.0385(2) 0.6290(3) 0.4928(2) 0.0794(13) Uani 1 1 d . A .
H1 H 1.0727 0.6453 0.5466 0.095 Uiso 1 1 calc R . .
C2 C 0.9482(2) 0.6214(3) 0.4772(2) 0.0792(14) Uani 1 1 d . A .
H2 H 0.9240 0.6306 0.5204 0.095 Uiso 1 1 calc R . .
C3 C 0.89483(19) 0.60069(18) 0.40011(17) 0.040 Uani 1 1 d . . .
C4 C 0.9358(3) 0.5991(4) 0.3394(3) 0.067(2) Uani 0.609(5) 1 d P A 1
H4A H 0.9030 0.5906 0.2833 0.080 Uiso 0.609(5) 1 calc PR A 1
C5 C 1.0290(4) 0.6106(5) 0.3635(4) 0.071(2) Uani 0.609(5) 1 d P A 1
H5A H 1.0547 0.6153 0.3207 0.085 Uiso 0.609(5) 1 calc PR A 1
C6 C 0.79578(16) 0.59343(16) 0.38094(16) 0.0316(8) Uani 1 1 d . A .
H6A H 0.7691 0.5813 0.3215 0.038 Uiso 1 1 d R . .
H6B H 0.7821 0.5460 0.4123 0.038 Uiso 1 1 d R . .
C7 C 0.75470(16) 0.74107(16) 0.34987(14) 0.0250(7) Uani 1 1 d . A .
C8 C 0.74106(15) 0.81948(16) 0.38256(14) 0.0250(7) Uani 1 1 d . . .
H8 H 0.7347 0.8221 0.4359 0.030 Uiso 1 1 calc R . .
C9 C 0.73675(16) 0.89382(16) 0.33664(15) 0.0255(7) Uani 1 1 d . . .
C10 C 0.74264(16) 0.88913(16) 0.25558(15) 0.0290(8) Uani 1 1 d . . .
H10 H 0.7380 0.9388 0.2237 0.035 Uiso 1 1 calc R . .
C11 C 0.75533(16) 0.81071(16) 0.22248(14) 0.0252(7) Uani 1 1 d . . .
C12 C 0.76197(16) 0.73612(17) 0.26922(15) 0.0295(7) Uani 1 1 d . . .
H12 H 0.7712 0.6835 0.2470 0.035 Uiso 1 1 calc R . .
C13 C 0.72898(17) 0.97905(17) 0.37614(16) 0.0307(8) Uani 1 1 d . . .
C14 C 0.76185(16) 0.80463(17) 0.13474(15) 0.0280(7) Uani 1 1 d U . .
C15 C 0.9403(2) 0.8568(2) 0.06477(19) 0.0665(12) Uani 1 1 d . . .
H15 H 0.9302 0.8489 0.1161 0.080 Uiso 1 1 calc R . .
C16 C 1.0205(2) 0.8573(3) 0.0546(2) 0.0781(15) Uani 1 1 d . B .
H16 H 1.0751 0.8512 0.0962 0.094 Uiso 1 1 calc R . .
C17 C 0.9188(2) 0.8751(2) -0.06364(19) 0.0684(12) Uani 1 1 d . B .
H17 H 0.8917 0.8829 -0.1210 0.082 Uiso 1 1 calc R . .
C18 C 1.0726(5) 0.8968(8) -0.0681(5) 0.092(4) Uani 0.480(7) 1 d P B 1
H18A H 1.1295 0.8694 -0.0410 0.110 Uiso 0.480(7) 1 calc PR B 1
H18B H 1.0806 0.9585 -0.0630 0.110 Uiso 0.480(7) 1 calc PR B 1
C19 C 1.0370(2) 0.8704(2) -0.1624(2) 0.061 Uani 1 1 d . . .
C20 C 1.0176(2) 0.7972(3) -0.20652(18) 0.074 Uani 1 1 d . . .
H20 H 1.0281 0.7451 -0.1781 0.089 Uiso 1 1 calc R . .
C21 C 1.0187(2) 0.9444(2) -0.20606(19) 0.089 Uani 1 1 d . . .
H21 H 1.0312 0.9964 -0.1775 0.107 Uiso 1 1 calc R . .
C4' C 0.9381(2) 0.5577(2) 0.35372(19) 0.062(3) Uani 0.391(5) 1 d PR A 2
H4'A H 0.9059 0.5220 0.3103 0.075 Uiso 0.391(5) 1 d PR A 2
C5' C 1.0243(6) 0.5657(7) 0.3693(5) 0.055(3) Uani 0.391(5) 1 d P A 2
H5'A H 1.0508 0.5378 0.3341 0.066 Uiso 0.391(5) 1 calc PR A 2
C18' C 1.0784(4) 0.8521(6) -0.0689(4) 0.063(3) Uani 0.520(7) 1 d P B 2
H18C H 1.1289 0.8896 -0.0448 0.075 Uiso 0.520(7) 1 calc PR B 2
H18D H 1.0984 0.7930 -0.0601 0.075 Uiso 0.520(7) 1 calc PR B 2
Mn1 Mn 0.72930(3) 0.87725(3) -0.04027(2) 0.028 Uani 1 1 d . . .
N1 N 1.07968(16) 0.61497(17) 0.43742(15) 0.050 Uani 1 1 d . . .
N2 N 0.87439(15) 0.86937(16) -0.01018(14) 0.0445(7) Uani 1 1 d . . .
N3 N 1.00620(17) 0.8687(2) -0.02873(16) 0.0695(10) Uani 1 1 d . . .
O1 O 0.75848(11) 0.67111(11) 0.40139(10) 0.0299(5) Uani 1 1 d . . .
O2 O 0.73098(12) 0.98028(12) 0.45123(10) 0.0406(6) Uani 1 1 d . . .
O3 O 0.72358(12) 1.04647(11) 0.33416(11) 0.0385(6) Uani 1 1 d . . .
O4 O 0.74152(12) 0.87059(12) 0.08946(10) 0.0368(5) Uani 1 1 d . . .
O5 O 0.78760(12) 0.73577(12) 0.11212(10) 0.0416(5) Uani 1 1 d U . .

loop_
_atom_site_aniso_label
_atom_site_aniso_U_11
_atom_site_aniso_U_22
_atom_site_aniso_U_33
_atom_site_aniso_U_23
_atom_site_aniso_U_13
_atom_site_aniso_U_12
C1 0.045(2) 0.131(3) 0.063(2) -0.050(2) 0.0177(17) -0.006(2)
C2 0.043(2) 0.143(4) 0.055(2) -0.037(2) 0.0206(16) -0.003(2)
C3 0.042 0.039 0.037 0.009 0.009 0.010
C4 0.051(3) 0.121(6) 0.032(3) -0.003(3) 0.018(3) 0.014(4)
C5 0.037(3) 0.127(6) 0.058(3) -0.004(4) 0.030(3) -0.008(4)
C6 0.0378(16) 0.0268(15) 0.0318(14) 0.0046(12) 0.0133(12) 0.0031(13)
C7 0.0260(14) 0.0253(15) 0.0254(13) 0.0038(12) 0.0105(11) -0.0014(12)
C8 0.0272(14) 0.0295(15) 0.0214(13) 0.0003(11) 0.0122(11) 0.0025(12)
C9 0.0281(14) 0.0284(16) 0.0215(13) -0.0003(11) 0.0099(11) 0.0030(12)
C10 0.0386(16) 0.0235(15) 0.0234(13) 0.0038(12) 0.0076(12) 0.0034(13)
C11 0.0280(14) 0.0282(15) 0.0205(13) 0.0014(11) 0.0093(11) -0.0008(12)
C12 0.0377(15) 0.0248(15) 0.0294(13) -0.0042(12) 0.0155(12) 0.0023(13)
C13 0.0333(15) 0.0311(16) 0.0293(14) -0.0022(12) 0.0121(12) 0.0021(13)
C14 0.0294(15) 0.0325(14) 0.0235(13) -0.0032(11) 0.0105(11) -0.0047(12)
C15 0.052(2) 0.107(3) 0.0418(18) 0.0018(19) 0.0174(16) -0.003(2)
C16 0.0313(19) 0.156(4) 0.044(2) -0.001(2) 0.0086(16) 0.000(2)
C17 0.043(2) 0.126(3) 0.0385(18) 0.002(2) 0.0166(15) 0.005(2)
C18 0.058(5) 0.155(10) 0.065(5) -0.044(5) 0.025(4) 0.000(6)
C19 0.045 0.081 0.068 -0.019 0.032 -0.008
C20 0.068 0.089 0.065 0.022 0.020 0.014
C21 0.093 0.098 0.097 -0.027 0.059 -0.026
C4' 0.029(5) 0.106(8) 0.051(5) -0.056(5) 0.010(4) -0.012(5)
C5' 0.035(5) 0.101(8) 0.034(4) -0.045(5) 0.018(4) -0.024(5)
C18' 0.035(4) 0.127(8) 0.035(3) -0.027(4) 0.023(3) -0.008(4)
Mn1 0.039 0.025 0.021 0.001 0.012 0.001
N1 0.045 0.061 0.042 0.009 0.011 0.009
N2 0.0291(13) 0.0717(18) 0.0342(13) -0.0010(13) 0.0121(11) 0.0021(13)
N3 0.0329(15) 0.136(3) 0.0429(15) -0.0093(17) 0.0161(12) -0.0030(17)
O1 0.0414(10) 0.0245(10) 0.0291(9) 0.0061(8) 0.0188(8) 0.0063(9)
O2 0.0663(12) 0.0349(11) 0.0268(10) -0.0019(9) 0.0235(9) 0.0025(10)
O3 0.0581(12) 0.0251(11) 0.0330(10) 0.0030(9) 0.0153(9) 0.0050(9)
O4 0.0535(12) 0.0390(11) 0.0224(9) 0.0077(9) 0.0184(8) 0.0078(10)
O5 0.0659(12) 0.0310(11) 0.0374(10) -0.0094(9) 0.0298(9) -0.0014(10)

loop_
_atom_type_symbol
_atom_type_description
_atom_type_scat_dispersion_real
_atom_type_scat_dispersion_imag
_atom_type_scat_source
C C 0.0033 0.0016 'International Tables Vol C Tables 4.2.6.8 and 6.1.1.4'
H H 0.0000 0.0000 'International Tables Vol C Tables 4.2.6.8 and 6.1.1.4'
N N 0.0061 0.0033 'International Tables Vol C Tables 4.2.6.8 and 6.1.1.4'
O O 0.0106 0.0060 'International Tables Vol C Tables 4.2.6.8 and 6.1.1.4'
Mn Mn 0.3368 0.7283 'International Tables Vol C Tables 4.2.6.8 and 6.1.1.4'

loop_
_geom_angle_atom_site_label_1
_geom_angle_atom_site_label_2
_geom_angle_atom_site_label_3
_geom_angle
_geom_angle_site_symmetry_1
_geom_angle_site_symmetry_3
N1 C1 C2 124.7(3) . .
N1 C1 H1 117.6 . .
C2 C1 H1 117.6 . .
C3 C2 C1 120.5(3) . .
C3 C2 H2 119.7 . .
C1 C2 H2 119.7 . .
C2 C3 C4' 112.9(3) . .
C2 C3 C4 114.7(3) . .
C4' C3 C4 29.1(3) . .
C2 C3 C6 121.6(3) . .
C4' C3 C6 121.2(3) . .
C4 C3 C6 123.0(3) . .
C3 C4 C5 118.7(5) . .
C3 C4 H4A 120.6 . .
C5 C4 H4A 120.6 . .
C3 C4 H4'A 95.3 . .
C5 C4 H4'A 116.1 . .
H4A C4 H4'A 58.5 . .
N1 C5 C4 125.4(6) . .
N1 C5 H5A 117.3 . .
C4 C5 H5A 117.3 . .
O1 C6 C3 111.4(2) . .
O1 C6 H6A 109.3 . .
C3 C6 H6A 108.9 . .
O1 C6 H6B 109.6 . .
C3 C6 H6B 109.7 . .
H6A C6 H6B 107.9 . .
O1 C7 C8 115.6(2) . .
O1 C7 C12 124.2(2) . .
C8 C7 C12 120.2(2) . .
C9 C8 C7 120.5(2) . .
C9 C8 H8 119.8 . .
C7 C8 H8 119.8 . .
C8 C9 C10 119.5(2) . .
C8 C9 C13 119.5(2) . .
C10 C9 C13 121.0(2) . .
C11 C10 C9 120.0(2) . .
C11 C10 H10 120.0 . .
C9 C10 H10 120.0 . .
C10 C11 C12 120.6(2) . .
C10 C11 C14 120.6(2) . .
C12 C11 C14 118.8(2) . .
C11 C12 C7 119.1(2) . .
C11 C12 H12 120.5 . .
C7 C12 H12 120.5 . .
O2 C13 O3 121.9(2) . .
O2 C13 C9 118.4(2) . .
O3 C13 C9 119.6(2) . .
O2 C13 Mn1 57.14(13) . 6_576
O3 C13 Mn1 64.83(14) . 6_576
C9 C13 Mn1 173.81(17) . 6_576
O5 C14 O4 124.5(2) . .
O5 C14 C11 118.6(2) . .
O4 C14 C11 117.0(2) . .
C16 C15 N2 111.3(3) . .
C16 C15 H15 124.3 . .
N2 C15 H15 124.3 . .
C15 C16 N3 105.9(3) . .
C15 C16 H16 127.1 . .
N3 C16 H16 127.0 . .
N2 C17 N3 113.8(3) . .
N2 C17 H17 123.1 . .
N3 C17 H17 123.1 . .
N3 C18 C19 107.0(5) . .
N3 C18 H18A 110.3 . .
C19 C18 H18A 110.3 . .
N3 C18 H18B 110.3 . .
C19 C18 H18B 110.3 . .
H18A C18 H18B 108.6 . .
C20 C19 C21 117.1(3) . .
C20 C19 C18' 111.0(5) . .
C21 C19 C18' 131.9(5) . .
C20 C19 C18 137.0(5) . .
C21 C19 C18 105.8(5) . .
C18' C19 C18 26.3(6) . .
C19 C20 C20 121.7(2) . 2_754
C19 C20 H20 119.1 . .
C20 C20 H20 119.1 2_754 .
C19 C21 C21 121.1(2) . 2_754
C19 C21 H21 119.4 . .
C21 C21 H21 119.4 2_754 .
C5' C4' C3 121.1(5) . .
C5' C4' H4'A 119.6 . .
C3 C4' H4'A 119.3 . .
C4' C5' N1 123.4(7) . .
C4' C5' H5'A 118.3 . .
N1 C5' H5'A 118.3 . .
C19 C18' N3 106.4(4) . .
C19 C18' H18C 110.4 . .
N3 C18' H18C 110.4 . .
C19 C18' H18D 110.4 . .
N3 C18' H18D 110.4 . .
H18C C18' H18D 108.6 . .
O5 Mn1 O4 119.96(7) 7_665 .
O5 Mn1 N2 91.23(8) 7_665 .
O4 Mn1 N2 90.45(8) . .
O5 Mn1 O2 143.23(7) 7_665 6_575
O4 Mn1 O2 96.61(7) . 6_575
N2 Mn1 O2 92.18(8) . 6_575
O5 Mn1 N1 90.62(8) 7_665 8_465
O4 Mn1 N1 85.89(8) . 8_465
N2 Mn1 N1 176.34(9) . 8_465
O2 Mn1 N1 88.23(8) 6_575 8_465
O5 Mn1 O3 87.13(6) 7_665 6_575
O4 Mn1 O3 152.91(7) . 6_575
N2 Mn1 O3 88.81(8) . 6_575
O2 Mn1 O3 56.37(6) 6_575 6_575
N1 Mn1 O3 94.43(8) 8_465 6_575
O5 Mn1 C13 115.35(8) 7_665 6_575
O4 Mn1 C13 124.66(8) . 6_575
N2 Mn1 C13 89.88(9) . 6_575
O2 Mn1 C13 28.11(7) 6_575 6_575
N1 Mn1 C13 92.18(9) 8_465 6_575
O3 Mn1 C13 28.27(7) 6_575 6_575
C5 N1 C1 113.8(4) . .
C5 N1 C5' 30.0(5) . .
C1 N1 C5' 109.9(5) . .
C5 N1 Mn1 118.5(3) . 8_566
C1 N1 Mn1 126.6(2) . 8_566
C5' N1 Mn1 120.4(4) . 8_566
C17 N2 C15 102.7(3) . .
C17 N2 Mn1 126.03(19) . .
C15 N2 Mn1 131.2(2) . .
C17 N3 C16 106.2(3) . .
C17 N3 C18 125.0(4) . .
C16 N3 C18 126.0(4) . .
C17 N3 C18' 130.0(3) . .
C16 N3 C18' 121.9(3) . .
C18 N3 C18' 27.1(6) . .
C7 O1 C6 117.26(19) . .
C13 O2 Mn1 94.74(16) . 6_576
C13 O3 Mn1 86.90(15) . 6_576
C14 O4 Mn1 125.54(17) . .
C14 O5 Mn1 154.01(17) . 7_665

loop_
_geom_bond_atom_site_label_1
_geom_bond_atom_site_label_2
_geom_bond_distance
_geom_bond_site_symmetry_2
C1 N1 1.307(4) .
C1 C2 1.373(4) .
C1 H1 0.9300 .
C2 C3 1.343(4) .
C2 H2 0.9300 .
C3 C4' 1.362(5) .
C3 C4 1.366(6) .
C3 C6 1.502(4) .
C4 C5 1.412(7) .
C4 H4A 0.9300 .
C5 N1 1.249(6) .
C5 H5A 0.9300 .
C6 O1 1.434(3) .
C6 H6A 0.9700 .
C6 H6B 0.9701 .
C7 O1 1.380(3) .
C7 C8 1.383(3) .
C7 C12 1.393(3) .
C8 C9 1.380(3) .
C8 H8 0.9300 .
C9 C10 1.391(3) .
C9 C13 1.506(4) .
C10 C11 1.382(3) .
C10 H10 0.9300 .
C11 C12 1.387(3) .
C11 C14 1.508(3) .
C12 H12 0.9300 .
C13 O2 1.248(3) .
C13 O3 1.252(3) .
C13 Mn1 2.639(3) 6_576
C14 O5 1.248(3) .
C14 O4 1.258(3) .
C15 C16 1.331(4) .
C15 N2 1.372(3) .
C15 H15 0.9300 .
C16 N3 1.354(4) .
C16 H16 0.9300 .
C17 N2 1.302(4) .
C17 N3 1.326(4) .
C17 H17 0.9300 .
C18 N3 1.470(9) .
C18 C19 1.558(8) .
C18 H18A 0.9700 .
C18 H18B 0.9700 .
C19 C20 1.341(5) .
C19 C21 1.348(5) .
C19 C18' 1.523(7) .
C20 C20 1.387(6) 2_754
C20 H20 0.9300 .
C21 C21 1.404(6) 2_754
C21 H21 0.9300 .
C4' C5' 1.311(10) .
C4' H4'A 0.9300 .
C5' N1 1.426(8) .
C5' H5'A 0.9300 .
C18' N3 1.517(7) .
C18' H18C 0.9700 .
C18' H18D 0.9700 .
Mn1 O5 2.1021(18) 7_665
Mn1 O4 2.1225(17) .
Mn1 N2 2.194(2) .
Mn1 O2 2.2247(19) 6_575
Mn1 N1 2.281(3) 8_465
Mn1 O3 2.3922(18) 6_575
Mn1 C13 2.639(3) 6_575
N1 Mn1 2.281(3) 8_566
O2 Mn1 2.2247(19) 6_576
O3 Mn1 2.3922(18) 6_576
O5 Mn1 2.1021(18) 7_665
